data_2242668
loop_
_publ_author_name
'Gomes, Ligia R.'
'de Souza, Marcus V. N.'
'Da Costa, Cristiane F.'
'Wardell, James L.'
'Low, John Nicolson'

_publ_section_title
;
 Crystal structures and Hirshfeld surfaces of four methoxybenzaldehyde
 oxime derivatives, 2-MeO-<i>X</i>C~6~H~3~C=NOH (<i>X</i> = H and 2-, 3-
 and 4-MeO): different conformations and hydrogen-bonding patterns
;
_journal_coeditor_code QM2129
_journal_issue 11
_journal_name_full 'Acta Crystallographica Section E'
_journal_page_first 1553
_journal_page_last 1560
_journal_paper_doi 10.1107/S2056989018014020
_journal_volume 74
_journal_year 2018
_chemical_formula_iupac 'C9 H11 N O3'
_chemical_formula_moiety 'C9 H11 N O3'
_chemical_formula_sum 'C9 H11 N O3'
_chemical_formula_weight 181.19
_chemical_name_systematic '2,4-Dimethoxybenzaldehyde oxime'
_space_group_crystal_system triclinic
_space_group_IT_number 2
_space_group_name_Hall '-P 1'
_space_group_name_H-M_alt 'P -1'
_symmetry_space_group_name_Hall '-P 1'
_symmetry_space_group_name_H-M 'P -1'
_atom_sites_solution_hydrogens mixed
_audit_creation_method SHELXL-2017/1
_cell_angle_alpha 108.849(3)
_cell_angle_beta 92.288(3)
_cell_angle_gamma 106.273(4)
_cell_formula_units_Z 2
_cell_length_a 4.9441(2)
_cell_length_b 8.2188(4)
_cell_length_c 12.1308(3)
_cell_measurement_reflns_used 3758
_cell_measurement_temperature 100(2)
_cell_measurement_theta_max 69.8970
_cell_measurement_theta_min 3.8610
_cell_volume 443.17(3)
_computing_cell_refinement
;
CrysAlis PRO (Rigaku OD, 2017)
;
_computing_data_collection
;
CrysAlis PRO (Rigaku OD, 2017)
;
_computing_data_reduction
;
CrysAlis PRO (Rigaku OD, 2017)
;
_computing_molecular_graphics
;
Mercury (Macrae <i>et al.</i>,  2006)
;
_computing_publication_material
;
OSCAIL (McArdle <i>et al.</i>,  2004),
SHELXL (Sheldrick, 2015b) and
PLATON (Spek, 2009)
;
_computing_structure_refinement
;
OSCAIL (McArdle <i>et al.</i>,  2004),
<i>ShelXle</i> (H\"ubschle <i>et al.</i>,  2011) and
SHELXL (Sheldrick, 2015b)
;
_computing_structure_solution
;
OSCAIL (McArdle <i>et al.</i>,  2004) and
SHELXT (Sheldrick, 2015a)
;
_diffrn_ambient_temperature 100(2)
_diffrn_detector 'hybrid pixel detector'
_diffrn_detector_area_resol_mean 10
_diffrn_measured_fraction_theta_full 0.989
_diffrn_measured_fraction_theta_max 0.988
_diffrn_measurement_device 'four-circle diffractometer'
_diffrn_measurement_device_type
;
Rigaku 007HF equipped with Varimax confocal mirrors and an AFC11 goniometer
and HyPix 6000 detector
;
_diffrn_measurement_method 'profile data from \w-scans'
_diffrn_measurement_specimen_support 'MiTeGen loops'
_diffrn_radiation_probe x-ray
_diffrn_radiation_type 'Cu K\a'
_diffrn_radiation_wavelength 1.54178
_diffrn_reflns_av_R_equivalents 0.0328
_diffrn_reflns_av_unetI/netI 0.0176
_diffrn_reflns_limit_h_max 5
_diffrn_reflns_limit_h_min -5
_diffrn_reflns_limit_k_max 9
_diffrn_reflns_limit_k_min -9
_diffrn_reflns_limit_l_max 13
_diffrn_reflns_limit_l_min -14
_diffrn_reflns_number 7618
_diffrn_reflns_theta_full 67.684
_diffrn_reflns_theta_max 68.192
_diffrn_reflns_theta_min 3.891
_diffrn_source 'Rotating anode'
_diffrn_source_current 30.0
_diffrn_source_power 1.2
_diffrn_source_voltage 40.0
_exptl_absorpt_coefficient_mu 0.858
_exptl_absorpt_correction_T_max 1.00000
_exptl_absorpt_correction_T_min 0.80185
_exptl_absorpt_correction_type multi-scan
_exptl_absorpt_process_details
;
(CrysAlis PRO; Rigaku OD, 2017)
;
_exptl_crystal_colour colourless
_exptl_crystal_density_diffrn 1.358
_exptl_crystal_description block
_exptl_crystal_F_000 192
_exptl_crystal_size_max 0.200
_exptl_crystal_size_mid 0.100
_exptl_crystal_size_min 0.050
_refine_diff_density_max 0.197
_refine_diff_density_min -0.190
_refine_ls_extinction_method none
_refine_ls_goodness_of_fit_ref 0.877
_refine_ls_hydrogen_treatment mixed
_refine_ls_matrix_type full
_refine_ls_number_parameters 124
_refine_ls_number_reflns 1594
_refine_ls_number_restraints 0
_refine_ls_restrained_S_all 0.877
_refine_ls_R_factor_all 0.0368
_refine_ls_R_factor_gt 0.0347
_refine_ls_shift/su_max 0.000
_refine_ls_shift/su_mean 0.000
_refine_ls_structure_factor_coef Fsqd
_refine_ls_weighting_details 'w=1/[\s^2^(Fo^2^)+(0.0775P)^2^+0.1273P] where P=(Fo^2^+2Fc^2^)/3'
_refine_ls_weighting_scheme calc
_refine_ls_wR_factor_gt 0.0985
_refine_ls_wR_factor_ref 0.1009
_reflns_number_gt 1462
_reflns_number_total 1594
_reflns_threshold_expression 'I > 2\s(I)'
_cod_data_source_file qm2129sup1.cif
_cod_data_source_block 3
_cod_database_code 2242668
_shelx_space_group_comment
;
The symmetry employed for this shelxl refinement is uniquely defined
by the following loop, which should always be used as a source of
symmetry information in preference to the above space-group names.
They are only intended as comments.
;
_shelx_estimated_absorpt_t_min 0.847
_shelx_estimated_absorpt_t_max 0.958

loop_
_space_group_symop_operation_xyz
'x, y, z'
'-x, -y, -z'

loop_
_atom_site_type_symbol
_atom_site_label
_atom_site_fract_x
_atom_site_fract_y
_atom_site_fract_z
_atom_site_U_iso_or_equiv
_atom_site_adp_type
_atom_site_calc_flag
_atom_site_occupancy
O O13 -0.22417(16) 0.06653(12) 0.08642(7) 0.0311(2) Uani d 1
O O21 0.29524(16) 0.56560(10) 0.41358(7) 0.0261(2) Uani d 1
O O41 1.14895(16) 0.88605(11) 0.31075(7) 0.0273(2) Uani d 1
N N12 0.05891(19) 0.17759(13) 0.09919(8) 0.0255(3) Uani d 1
C C1 0.3951(2) 0.45758(15) 0.22073(10) 0.0231(3) Uani d 1
C C2 0.4791(2) 0.58860(15) 0.33490(9) 0.0228(3) Uani d 1
C C3 0.7331(2) 0.72870(15) 0.36234(9) 0.0237(3) Uani d 1
H H3 0.789071 0.815115 0.439846 0.028 Uiso calc 1
C C4 0.9063(2) 0.74213(15) 0.27541(10) 0.0238(3) Uani d 1
C C5 0.8276(2) 0.61490(15) 0.16177(10) 0.0247(3) Uani d 1
H H5 0.945380 0.624026 0.102665 0.030 Uiso calc 1
C C6 0.5741(2) 0.47475(15) 0.13657(10) 0.0245(3) Uani d 1
H H6 0.520758 0.387495 0.059294 0.029 Uiso calc 1
C C11 0.1194(2) 0.31641(15) 0.19252(10) 0.0242(3) Uani d 1
H H11 -0.017316 0.328624 0.244952 0.029 Uiso calc 1
C C21 0.3513(2) 0.70704(15) 0.52560(9) 0.0281(3) Uani d 1
H H21A 0.196509 0.679099 0.571095 0.042 Uiso calc 1
H H21B 0.364539 0.821605 0.514202 0.042 Uiso calc 1
H H21C 0.531398 0.717369 0.568289 0.042 Uiso calc 1
C C41 1.3260(2) 0.90933(16) 0.22272(10) 0.0278(3) Uani d 1
H H41A 1.490351 1.018155 0.257704 0.042 Uiso calc 1
H H41B 1.216391 0.922054 0.158580 0.042 Uiso calc 1
H H41C 1.392155 0.803696 0.191690 0.042 Uiso calc 1
H H13 -0.235(4) -0.031(2) 0.0244(16) 0.049(5) Uiso d 1

loop_
_atom_site_aniso_label
_atom_site_aniso_U_11
_atom_site_aniso_U_22
_atom_site_aniso_U_33
_atom_site_aniso_U_12
_atom_site_aniso_U_13
_atom_site_aniso_U_23
O13 0.0234(4) 0.0320(5) 0.0287(5) -0.0008(3) 0.0076(3) 0.0062(4)
O21 0.0251(4) 0.0298(4) 0.0202(4) 0.0037(3) 0.0072(3) 0.0081(3)
O41 0.0227(4) 0.0309(5) 0.0241(4) 0.0022(3) 0.0068(3) 0.0089(3)
N12 0.0212(5) 0.0278(5) 0.0252(5) 0.0032(4) 0.0044(4) 0.0100(4)
C1 0.0229(6) 0.0248(6) 0.0230(6) 0.0079(4) 0.0033(4) 0.0099(4)
C2 0.0222(5) 0.0285(6) 0.0216(6) 0.0092(4) 0.0060(4) 0.0123(5)
C3 0.0235(6) 0.0279(6) 0.0196(5) 0.0072(5) 0.0034(4) 0.0086(4)
C4 0.0198(6) 0.0269(6) 0.0257(6) 0.0063(4) 0.0029(4) 0.0114(5)
C5 0.0236(6) 0.0306(6) 0.0229(6) 0.0100(5) 0.0077(4) 0.0113(5)
C6 0.0252(6) 0.0271(6) 0.0208(5) 0.0083(5) 0.0036(4) 0.0077(4)
C11 0.0242(6) 0.0288(6) 0.0221(6) 0.0080(5) 0.0058(4) 0.0118(4)
C21 0.0295(6) 0.0324(6) 0.0195(6) 0.0065(5) 0.0077(4) 0.0075(5)
C41 0.0250(6) 0.0333(6) 0.0258(6) 0.0059(5) 0.0085(4) 0.0131(5)

loop_
_atom_type_symbol
_atom_type_description
_atom_type_scat_dispersion_real
_atom_type_scat_dispersion_imag
_atom_type_scat_source
C C 0.0181 0.0091 'International Tables Vol C Tables 4.2.6.8 and 6.1.1.4'
H H 0.0000 0.0000 'International Tables Vol C Tables 4.2.6.8 and 6.1.1.4'
N N 0.0311 0.0180 'International Tables Vol C Tables 4.2.6.8 and 6.1.1.4'
O O 0.0492 0.0322 'International Tables Vol C Tables 4.2.6.8 and 6.1.1.4'

loop_
_geom_angle_atom_site_label_1
_geom_angle_atom_site_label_2
_geom_angle_atom_site_label_3
_geom_angle
N12 O13 H13 103.5(11)
C2 O21 C21 117.44(8)
C4 O41 C41 116.82(9)
C11 N12 O13 111.40(9)
C6 C1 C2 117.84(10)
C6 C1 C11 122.31(10)
C2 C1 C11 119.74(10)
O21 C2 C3 123.79(10)
O21 C2 C1 115.34(10)
C3 C2 C1 120.88(10)
C2 C3 C4 119.64(10)
C2 C3 H3 120.2
C4 C3 H3 120.2
O41 C4 C3 115.11(10)
O41 C4 C5 124.27(10)
C3 C4 C5 120.62(10)
C6 C5 C4 118.78(10)
C6 C5 H5 120.6
C4 C5 H5 120.6
C1 C6 C5 122.23(10)
C1 C6 H6 118.9
C5 C6 H6 118.9
N12 C11 C1 121.37(10)
N12 C11 H11 119.3
C1 C11 H11 119.3
O21 C21 H21A 109.5
O21 C21 H21B 109.5
H21A C21 H21B 109.5
O21 C21 H21C 109.5
H21A C21 H21C 109.5
H21B C21 H21C 109.5
O41 C41 H41A 109.5
O41 C41 H41B 109.5
H41A C41 H41B 109.5
O41 C41 H41C 109.5
H41A C41 H41C 109.5
H41B C41 H41C 109.5

loop_
_geom_bond_atom_site_label_1
_geom_bond_atom_site_label_2
_geom_bond_distance
O13 N12 1.4112(12)
O13 H13 0.893(18)
O21 C2 1.3648(13)
O21 C21 1.4294(13)
O41 C4 1.3632(13)
O41 C41 1.4339(13)
N12 C11 1.2728(15)
C1 C6 1.3931(16)
C1 C2 1.4107(15)
C1 C11 1.4634(15)
C2 C3 1.3864(16)
C3 C4 1.3971(16)
C3 H3 0.9500
C4 C5 1.3939(16)
C5 C6 1.3869(16)
C5 H5 0.9500
C6 H6 0.9500
C11 H11 0.9500
C21 H21A 0.9800
C21 H21B 0.9800
C21 H21C 0.9800
C41 H41A 0.9800
C41 H41B 0.9800
C41 H41C 0.9800

loop_
_geom_hbond_atom_site_label_D
_geom_hbond_atom_site_label_H
_geom_hbond_atom_site_label_A
_geom_hbond_site_symmetry_A
_geom_hbond_distance_DH
_geom_hbond_distance_HA
_geom_hbond_distance_DA
_geom_hbond_angle_DHA
_geom_hbond_publ_flag
O13 H13 N12 2 0.893(18) 1.995(19) 2.8124(13) 151.5(15) yes
C41 H41A O13 1_765 0.98 2.63 3.0680(15) 107 yes
C41 H41C Cg1 1_655 0.98 2.60 3.4479(13) 144 yes

loop_
_geom_torsion_atom_site_label_1
_geom_torsion_atom_site_label_2
_geom_torsion_atom_site_label_3
_geom_torsion_atom_site_label_4
_geom_torsion
C21 O21 C2 C3 8.36(15)
C21 O21 C2 C1 -171.96(9)
C6 C1 C2 O21 179.72(9)
C11 C1 C2 O21 3.38(15)
C6 C1 C2 C3 -0.59(16)
C11 C1 C2 C3 -176.93(9)
O21 C2 C3 C4 -179.34(9)
C1 C2 C3 C4 1.00(16)
C41 O41 C4 C3 -177.21(9)
C41 O41 C4 C5 2.51(16)
C2 C3 C4 O41 179.03(9)
C2 C3 C4 C5 -0.70(17)
O41 C4 C5 C6 -179.69(9)
C3 C4 C5 C6 0.01(17)
C2 C1 C6 C5 -0.11(17)
C11 C1 C6 C5 176.12(9)
C4 C5 C6 C1 0.40(17)
O13 N12 C11 C1 -175.95(9)
C6 C1 C11 N12 17.32(17)
C2 C1 C11 N12 -166.51(10)

_cod_database_fobs_code 2242668
